data_1571800
loop_
_publ_author_name
'Liu, Yang'
'Xu, Ling'
'Jin, Xiaorong'
'Yin, Bangshao'
'Rao, Yutao'
'Zhou, Mingbo'
'Song, Jianxin'
'Osuka, Atsuhiro'

_publ_section_title
;
 The unprecedented strong paratropic ring current of a bis-Pd<sup>II</sup>
 complex of 5,10,23-trimesityl [28]heptaphyrin(1.1.0.0.1.0.0).
;
_journal_issue 29
_journal_name_full 'Chemical science'
_journal_page_first 11402
_journal_page_last 11407
_journal_paper_doi 10.1039/d4sc01909a
_journal_volume 15
_journal_year 2024
_chemical_formula_moiety 'C58 H48 Cl N7 Pd2'
_chemical_formula_sum 'C58 H48 Cl N7 Pd2'
_chemical_formula_weight 1091.28
_space_group_crystal_system orthorhombic
_space_group_IT_number 62
_space_group_name_Hall '-P 2ac 2n'
_space_group_name_H-M_alt 'P n m a'
_atom_sites_solution_hydrogens geom
_atom_sites_solution_primary dual
_audit_creation_date 2023-07-07
_audit_creation_method
;
Olex2 1.2
(compiled 2018.05.29 svn.r3508 for OlexSys, GUI svn.r5506)
;
_audit_update_record
;
2024-02-01 deposited with the CCDC.	2024-06-05 downloaded from the CCDC.
;
_cell_angle_alpha 90
_cell_angle_beta 90
_cell_angle_gamma 90
_cell_formula_units_Z 4
_cell_length_a 14.5782(3)
_cell_length_b 19.0441(4)
_cell_length_c 16.8698(5)
_cell_measurement_reflns_used 21019
_cell_measurement_temperature 100.01(10)
_cell_measurement_theta_max 71.9470
_cell_measurement_theta_min 3.4820
_cell_volume 4683.5(2)
_computing_cell_refinement 'CrysAlisPro 1.171.38.46 (Rigaku OD, 2015)'
_computing_data_collection 'CrysAlisPro 1.171.38.46 (Rigaku OD, 2015)'
_computing_data_reduction 'CrysAlisPro 1.171.38.46 (Rigaku OD, 2015)'
_computing_molecular_graphics 'Olex2 (Dolomanov et al., 2009)'
_computing_publication_material 'Olex2 (Dolomanov et al., 2009)'
_computing_structure_refinement 'ShelXL (Sheldrick, 2015)'
_computing_structure_solution 'ShelXT (Sheldrick, 2015)'
_diffrn_ambient_environment N~2~
_diffrn_ambient_temperature 100.01(10)
_diffrn_detector 'CCD plate'
_diffrn_detector_area_resol_mean 8.0697
_diffrn_detector_type EosS2
_diffrn_measured_fraction_theta_full 1.000
_diffrn_measured_fraction_theta_max 1.000
_diffrn_measurement_details
;
List of Runs (angles in degrees, time in seconds):

  # Type    Start    End  Width  t~exp~   \w     \q     \k     \f   Frames
#--------------------------------------------------------------------------
  1  \w    -32.00  42.00   1.00    3.40    --   34.48 -57.00  30.00   74
  2  \w     22.00  73.00   1.00    3.40    --   34.48 -99.00 120.00   51
  3  \w     24.00  87.00   1.00    3.40    --   34.48-125.00   0.00   63
  4  \w     23.00  86.00   1.00    3.40    --   34.48-125.00 -60.00   63
  5  \w     42.00 132.00   1.00   13.70    --  105.88 -77.00  60.00   90
  6  \w     90.00 116.00   1.00   13.70    --  105.88-111.00  60.00   26
  7  \w     45.00  71.00   1.00   13.70    --  105.88-111.00  60.00   26
  8  \w     37.00 102.00   1.00   13.70    --  105.88 -94.00   0.00   65
  9  \w     53.00 116.00   1.00   13.70    --  105.88-111.00-120.00   63
 10  \w     62.00 132.00   1.00   13.70    --  105.88 -77.00-150.00   70
 11  \w     84.00 136.00   1.00   13.70    --  105.88  30.00   0.00   52
 12  \w    121.00 173.00   1.00   13.70    --  105.88  77.00  30.00   52
 13  \w    137.00 167.00   1.00   13.70    --  105.88  61.00 120.00   30
 14  \w    121.00 170.00   1.00   13.70    --  105.88  77.00  90.00   49
 15  \w    125.00 173.00   1.00   13.70    --  105.88  77.00  60.00   48
 16  \w    129.00 172.00   1.00   13.70    --  105.88  77.00 -30.00   43
 17  \w    125.00 171.00   1.00   13.70    --  105.88  77.00 -60.00   46
 18  \w    123.00 172.00   1.00   13.70    --  105.88  77.00-120.00   49
 19  \w    123.00 173.00   1.00   13.70    --  105.88  77.00-180.00   50
 20  \w    123.00 167.00   1.00   13.70    --  105.88  77.00-150.00   44
 21  \w    117.00 173.00   1.00   13.70    --  105.88  77.00 -90.00   56
 22  \w    120.00 171.00   1.00   13.70    --  105.88  77.00   0.00   51
 23  \w    118.00 164.00   1.00   13.70    --  105.88  77.00 150.00   46
 24  \w     88.00 114.00   1.00   13.70    --  105.88  61.00  90.00   26
 25  \w     88.00 114.00   1.00   13.70    --  105.88  61.00  60.00   26
 26  \w     88.00 114.00   1.00   13.70    --  105.88  61.00  30.00   26
 27  \w     88.00 114.00   1.00   13.70    --  105.88  61.00   0.00   26
 28  \w     85.00 130.00   1.00   13.70    --  105.88  30.00  30.00   45
 29  \w     84.00 113.00   1.00   13.70    --  105.88  30.00 -30.00   29
 30  \w     88.00 114.00   1.00   13.70    --  105.88  61.00 -60.00   26
 31  \w     88.00 115.00   1.00   13.70    --  105.88  61.00 -90.00   27
 32  \w     88.00 114.00   1.00   13.70    --  105.88  61.00-120.00   26
 33  \w     88.00 114.00   1.00   13.70    --  105.88  61.00-150.00   26
 34  \w     89.00 114.00   1.00   13.70    --  105.88  61.00-180.00   25
 35  \w     79.00 105.00   1.00   13.70    --  105.88  77.00-120.00   26
 36  \w     79.00 105.00   1.00   13.70    --  105.88  77.00-150.00   26
 37  \w     79.00 104.00   1.00   13.70    --  105.88  77.00-180.00   25
 38  \w     84.00 113.00   1.00   13.70    --  105.88  30.00-120.00   29
 39  \w     85.00 117.00   1.00   13.70    --  105.88  30.00 -90.00   32
 40  \w     84.00 114.00   1.00   13.70    --  105.88  30.00 -60.00   30
 41  \w     79.00 105.00   1.00   13.70    --  105.88  77.00   0.00   26
 42  \w     79.00 105.00   1.00   13.70    --  105.88  77.00  30.00   26
 43  \w     79.00 105.00   1.00   13.70    --  105.88  77.00  60.00   26
 44  \w     79.00 105.00   1.00   13.70    --  105.88  77.00  90.00   26
 45  \w     88.00 114.00   1.00   13.70    --  105.88  61.00 120.00   26
 46  \w     79.00 105.00   1.00   13.70    --  105.88  77.00 150.00   26
 47  \w     79.00 107.00   1.00   13.70    --  105.88  77.00 120.00   28
 48  \w     84.00 112.00   1.00   13.70    --  105.88  30.00 120.00   28
 49  \w     85.00 113.00   1.00   13.70    --  105.88  30.00 150.00   28
 50  \w     84.00 111.00   1.00   13.70    --  105.88  30.00  90.00   27
 51  \w     84.00 110.00   1.00   13.70    --  105.88  30.00  60.00   26
 52  \w     79.00 105.00   1.00   13.70    --  105.88  77.00 -30.00   26
 53  \w     79.00 105.00   1.00   13.70    --  105.88  77.00 -60.00   26
 54  \w     79.00 105.00   1.00   13.70    --  105.88  77.00 -90.00   26
 55  \w     84.00 110.00   1.00   13.70    --  105.88  30.00-150.00   26
 56  \w     84.00 115.00   1.00   13.70    --  105.88  30.00-180.00   31
 57  \w     74.00 101.00   1.00    3.40    --   34.48  71.00 -27.00   27
 58  \w     18.00  93.00   1.00    3.40    --   34.48  57.00 -30.00   75
 59  \w     14.00  61.00   1.00    3.40    --   34.48  71.00 -27.00   47
 60  \w     16.00 103.00   1.00    3.40    --   34.48  38.00 -90.00   87
 61  \w      8.00  82.00   1.00    3.40    --   34.48  77.00 -90.00   74
 62  \w     -9.00  47.00   1.00    3.40    --   34.48 -57.00 -30.00   56
 63  \w    -32.00  31.00   1.00    3.40    --   34.48 -57.00-180.00   63
 64  \w    -15.00 102.00   1.00    3.40    --   34.48   0.00-180.00  117
 65  \w      9.00  50.00   1.00    3.40    --   34.48  77.00-150.00   41
 66  \w     -2.00  24.00   1.00    3.40    --   34.48  96.00 -55.22   26
 67  \w      9.00  97.00   1.00    3.40    --   34.48  77.00  30.00   88
 68  \w      9.00 100.00   1.00    3.40    --   34.48  77.00 150.00   91
 69  \w      8.00  68.00   1.00    3.40    --   34.48  77.00  90.00   60
 70  \w    -33.00  40.00   1.00    3.40    --   34.48 -38.00  90.00   73
;
_diffrn_measurement_device 'four-circle diffractometer'
_diffrn_measurement_device_type 'SuperNova, Dual, Cu at zero, EosS2'
_diffrn_measurement_method '\w scans'
_diffrn_orient_matrix_type 'CrysAlisPro convention (1999,Acta A55,543-557)'
_diffrn_orient_matrix_UB_11 0.1055999000
_diffrn_orient_matrix_UB_12 -0.0025509000
_diffrn_orient_matrix_UB_13 0.0025133000
_diffrn_orient_matrix_UB_21 -0.0045389000
_diffrn_orient_matrix_UB_22 -0.0643061000
_diffrn_orient_matrix_UB_23 0.0554080000
_diffrn_orient_matrix_UB_31 0.0003670000
_diffrn_orient_matrix_UB_32 -0.0490625000
_diffrn_orient_matrix_UB_33 -0.0724734000
_diffrn_radiation_monochromator mirror
_diffrn_radiation_probe x-ray
_diffrn_radiation_type CuK\a
_diffrn_radiation_wavelength 1.54184
_diffrn_reflns_av_R_equivalents 0.0588
_diffrn_reflns_av_unetI/netI 0.0206
_diffrn_reflns_Laue_measured_fraction_full 1.000
_diffrn_reflns_Laue_measured_fraction_max 1.000
_diffrn_reflns_limit_h_max 17
_diffrn_reflns_limit_h_min -17
_diffrn_reflns_limit_k_max 22
_diffrn_reflns_limit_k_min -22
_diffrn_reflns_limit_l_max 19
_diffrn_reflns_limit_l_min -20
_diffrn_reflns_number 59585
_diffrn_reflns_point_group_measured_fraction_full 1.000
_diffrn_reflns_point_group_measured_fraction_max 1.000
_diffrn_reflns_theta_full 66.597
_diffrn_reflns_theta_max 66.597
_diffrn_reflns_theta_min 3.500
_diffrn_source 'micro-focus sealed X-ray tube'
_diffrn_source_type 'SuperNova (Cu) X-ray Source'
_exptl_absorpt_coefficient_mu 7.097
_exptl_absorpt_correction_T_max 1.00000
_exptl_absorpt_correction_T_min 0.07529
_exptl_absorpt_correction_type multi-scan
_exptl_absorpt_process_details
;
CrysAlisPro 1.171.38.46 (Rigaku Oxford Diffraction, 2015)
Empirical absorption correction using spherical harmonics,
 implemented in SCALE3 ABSPACK scaling algorithm.
;
_exptl_crystal_colour blue
_exptl_crystal_colour_primary blue
_exptl_crystal_density_diffrn 1.548
_exptl_crystal_description block
_exptl_crystal_F_000 2216
_exptl_crystal_size_max 0.1
_exptl_crystal_size_mid 0.1
_exptl_crystal_size_min 0.05
_refine_diff_density_max 1.512
_refine_diff_density_min -1.080
_refine_diff_density_rms 0.091
_refine_ls_extinction_method none
_refine_ls_goodness_of_fit_ref 1.102
_refine_ls_hydrogen_treatment constr
_refine_ls_matrix_type full
_refine_ls_number_parameters 329
_refine_ls_number_reflns 4276
_refine_ls_number_restraints 0
_refine_ls_restrained_S_all 1.102
_refine_ls_R_factor_all 0.0592
_refine_ls_R_factor_gt 0.0549
_refine_ls_shift/su_max 0.001
_refine_ls_shift/su_mean 0.000
_refine_ls_structure_factor_coef Fsqd
_refine_ls_weighting_details 'w=1/[\s^2^(Fo^2^)+(0.0520P)^2^+19.1016P] where P=(Fo^2^+2Fc^2^)/3'
_refine_ls_weighting_scheme calc
_refine_ls_wR_factor_gt 0.1348
_refine_ls_wR_factor_ref 0.1376
_reflns_Friedel_coverage 0.000
_reflns_number_gt 3877
_reflns_number_total 4276
_reflns_threshold_expression 'I > 2\s(I)'
_cod_data_source_file d4sc01909a2.cif
_cod_data_source_block exp_3204
_cod_depositor_comments 'Adding full bibliography for 1571798--1571800.cif.'
_cod_database_code 1571800
_shelx_shelxl_version_number 2016/6
_chemical_oxdiff_formula 'C100 H100 N6 Pd1 Cl2'
_shelx_space_group_comment
;
The symmetry employed for this shelxl refinement is uniquely defined
by the following loop, which should always be used as a source of
symmetry information in preference to the above space-group names.
They are only intended as comments.
;
_shelx_estimated_absorpt_t_max 0.718
_shelx_estimated_absorpt_t_min 0.537
_reflns_odcompleteness_completeness 100.00
_reflns_odcompleteness_iscentric 1
_reflns_odcompleteness_theta 66.49
_olex2_refinement_description
;
1. Fixed Uiso
 At 1.2 times of:
  All C(H) groups, All N(H) groups
 At 1.5 times of:
  All C(H,H,H) groups
2. Others
 Fixed Sof: H00E(0.5) H00F(0.5) H00H(0.5) H00I(0.5) H00K(0.5) H01E(0.5)
 H01F(0.5)
3.a Me refined with riding coordinates:
 C00P(H00D,H00E,H00F), C013(H01D,H01E,H01F)
3.b Aromatic/amide H refined with riding coordinates:
 N005(H005), N006(H006), C009(H009), C00G(H00G), C00J(H00J), C00L(H00L),
 C00Q(H00Q), C00T(H00T), C00V(H00V), C00W(H00W), C00Z(H00Z), C011(H011)
3.c Idealised Me refined as rotating group:
 C00E(H00A,H00B,H00C), C00Y(H00H,H00I,H00K), C012(H01A,H01B,H01C), C014(H01G,
 H01H,H01I)
;
_olex2_submission_special_instructions 'No special instructions were received'
_oxdiff_exptl_absorpt_empirical_details
;
Empirical correction (ABSPACK) includes:
- Absorption correction using spherical harmonics
- Frame scaling
;
_oxdiff_exptl_absorpt_empirical_full_max 7.628
_oxdiff_exptl_absorpt_empirical_full_min 0.542

loop_
_space_group_symop_operation_xyz
'x, y, z'
'-x+1/2, -y, z+1/2'
'-x, y+1/2, -z'
'x+1/2, -y+1/2, -z+1/2'
'-x, -y, -z'
'x-1/2, y, -z-1/2'
'x, -y-1/2, z'
'-x-1/2, y-1/2, z-1/2'

loop_
_atom_site_label
_atom_site_type_symbol
_atom_site_fract_x
_atom_site_fract_y
_atom_site_fract_z
_atom_site_U_iso_or_equiv
_atom_site_adp_type
_atom_site_occupancy
_atom_site_site_symmetry_order
_atom_site_calc_flag
_atom_site_refinement_flags_posn
_atom_site_refinement_flags_adp
_atom_site_refinement_flags_occupancy
_atom_site_disorder_assembly
_atom_site_disorder_group
Pd01 Pd 0.40804(2) 0.65088(2) 0.56936(3) 0.04441(17) Uani 1 1 d . . . . .
Cl02 Cl 0.38019(17) 0.750000 0.49281(14) 0.0618(6) Uani 1 2 d S T P . .
N003 N 0.3772(3) 0.5639(2) 0.4885(3) 0.0465(11) Uani 1 1 d . . . . .
N004 N 0.4306(3) 0.5707(2) 0.6414(3) 0.0486(12) Uani 1 1 d . . . . .
N005 N 0.3338(3) 0.6598(2) 0.3428(3) 0.0490(12) Uani 1 1 d . . . . .
H005 H 0.348367 0.687380 0.381160 0.059 Uiso 1 1 calc R . . . .
N006 N 0.4909(4) 0.750000 0.7764(4) 0.0490(16) Uani 1 2 d S T P . .
H006 H 0.510588 0.749999 0.824489 0.059 Uiso 1 2 calc RS T P . .
C007 C 0.4727(3) 0.6912(3) 0.7323(4) 0.0481(14) Uani 1 1 d . . . . .
C008 C 0.4630(3) 0.5653(3) 0.7177(4) 0.0512(15) Uani 1 1 d . . . . .
C009 C 0.1456(6) 0.750000 0.0531(6) 0.059(3) Uani 1 2 d S T P . .
H009 H 0.083644 0.750000 0.039961 0.071 Uiso 1 2 calc RS T P . .
C00A C 0.3550(3) 0.5444(3) 0.4137(4) 0.0478(14) Uani 1 1 d . . . . .
C00B C 0.3891(3) 0.5029(3) 0.5301(4) 0.0497(14) Uani 1 1 d . . . . .
C00C C 0.2944(5) 0.750000 0.2368(6) 0.053(2) Uani 1 2 d S T P . .
C00D C 0.3064(4) 0.6821(3) 0.2669(4) 0.0526(15) Uani 1 1 d . . . . .
C00E C 0.6827(3) 0.6421(3) 0.8004(3) 0.0509(14) Uani 1 1 d . . . . .
H00A H 0.727306 0.605045 0.798764 0.076 Uiso 1 1 calc GR . . . .
H00B H 0.712700 0.685755 0.811985 0.076 Uiso 1 1 calc GR . . . .
H00C H 0.652405 0.645347 0.750018 0.076 Uiso 1 1 calc GR . . . .
C00F C 0.3342(3) 0.5882(3) 0.3471(4) 0.0495(14) Uani 1 1 d . . . . .
C00G C 0.3543(4) 0.4702(3) 0.4078(4) 0.0569(16) Uani 1 1 d . . . . .
H00G H 0.341933 0.443881 0.362587 0.068 Uiso 1 1 calc R . . . .
C00H C 0.4852(3) 0.6222(3) 0.7630(4) 0.0505(14) Uani 1 1 d . . . . .
C00I C 0.2629(6) 0.750000 0.1525(6) 0.055(2) Uani 1 2 d S T P . .
C00J C 0.4681(4) 0.4909(3) 0.7349(4) 0.0553(16) Uani 1 1 d . . . . .
H00J H 0.487826 0.470856 0.782183 0.066 Uiso 1 1 calc R . . . .
C00K C 0.4418(3) 0.7137(3) 0.6564(4) 0.0482(13) Uani 1 1 d . . . . .
C00L C 0.2907(4) 0.6196(3) 0.2243(5) 0.0627(18) Uani 1 1 d . . . . .
H00L H 0.271820 0.617082 0.171722 0.075 Uiso 1 1 calc R . . . .
C00M C 0.4169(3) 0.5070(3) 0.6108(4) 0.0521(15) Uani 1 1 d . . . . .
C00N C 0.1699(6) 0.750000 0.1327(6) 0.056(2) Uani 1 2 d S T P . .
C00O C 0.3290(7) 0.750000 0.0930(7) 0.071(3) Uani 1 2 d S T P . .
C00P C 0.0989(6) 0.750000 0.1974(6) 0.061(2) Uani 1 2 d S T P . .
H00D H 0.128917 0.750000 0.248103 0.092 Uiso 0.5 1 calc RS T P A -1
H00E H 0.061286 0.791159 0.192777 0.092 Uiso 0.5 1 calc R . . A -1
H00F H 0.061286 0.708841 0.192777 0.092 Uiso 0.5 1 calc R . . A -1
C00Q C 0.3075(4) 0.5637(3) 0.2717(4) 0.0613(18) Uani 1 1 d . . . . .
H00Q H 0.302260 0.516783 0.257021 0.074 Uiso 1 1 calc R . . . .
C00R C 0.5196(3) 0.6152(3) 0.8456(4) 0.0480(13) Uani 1 1 d . . . . .
C00S C 0.2090(7) 0.750000 -0.0073(6) 0.064(3) Uani 1 2 d S T P . .
C00T C 0.3753(3) 0.4445(3) 0.4818(4) 0.0557(16) Uani 1 1 d . . . . .
H00T H 0.379514 0.397610 0.496589 0.067 Uiso 1 1 calc R . . . .
C00U C 0.6130(4) 0.6265(3) 0.8640(4) 0.0529(15) Uani 1 1 d . . . . .
C00V C 0.4391(4) 0.4559(3) 0.6702(4) 0.0584(17) Uani 1 1 d . . . . .
H00V H 0.434322 0.407422 0.665069 0.070 Uiso 1 1 calc R . . . .
C00W C 0.3005(7) 0.750000 0.0153(7) 0.076(3) Uani 1 2 d S T P . .
H00W H 0.345011 0.750000 -0.024272 0.091 Uiso 1 2 calc RS T P . .
C00X C 0.4572(4) 0.6023(4) 0.9071(5) 0.0668(18) Uani 1 1 d . . . . .
C00Y C 0.1795(7) 0.750000 -0.0925(6) 0.072(3) Uani 1 2 d S T P . .
H00H H 0.134709 0.786224 -0.100694 0.109 Uiso 0.5 1 calc GR . . B -1
H00I H 0.153204 0.705243 -0.105480 0.109 Uiso 0.5 1 calc GR . . B -1
H00K H 0.231721 0.758533 -0.125800 0.109 Uiso 0.5 1 calc GR . . B -1
C00Z C 0.6407(4) 0.6241(4) 0.9428(4) 0.067(2) Uani 1 1 d . . . . .
H00Z H 0.702267 0.630956 0.955095 0.080 Uiso 1 1 calc R . . . .
C010 C 0.5791(4) 0.6120(5) 1.0030(4) 0.076(2) Uani 1 1 d . . . . .
C011 C 0.4879(5) 0.6010(4) 0.9838(5) 0.079(2) Uani 1 1 d . . . . .
H011 H 0.446144 0.592623 1.024399 0.095 Uiso 1 1 calc R . . . .
C012 C 0.3555(4) 0.5922(5) 0.8888(5) 0.091(3) Uani 1 1 d . . . . .
H01A H 0.333611 0.631387 0.858402 0.137 Uiso 1 1 calc GR . . . .
H01B H 0.321695 0.589255 0.937568 0.137 Uiso 1 1 calc GR . . . .
H01C H 0.347197 0.549731 0.859088 0.137 Uiso 1 1 calc GR . . . .
C013 C 0.4314(7) 0.750000 0.1129(7) 0.101(5) Uani 1 2 d S T P . .
H01D H 0.439187 0.750000 0.169449 0.152 Uiso 0.5 1 calc RS T P C -1
H01E H 0.459620 0.708841 0.090932 0.152 Uiso 0.5 1 calc R . . C -1
H01F H 0.459620 0.791159 0.090933 0.152 Uiso 0.5 1 calc R . . C -1
C014 C 0.6113(6) 0.6135(7) 1.0881(5) 0.109(4) Uani 1 1 d . . . . .
H01G H 0.647787 0.572613 1.098698 0.164 Uiso 1 1 calc GR . . . .
H01H H 0.559024 0.613907 1.122756 0.164 Uiso 1 1 calc GR . . . .
H01I H 0.647348 0.654915 1.096933 0.164 Uiso 1 1 calc GR . . . .

loop_
_atom_site_aniso_label
_atom_site_aniso_U_11
_atom_site_aniso_U_22
_atom_site_aniso_U_33
_atom_site_aniso_U_23
_atom_site_aniso_U_13
_atom_site_aniso_U_12
Pd01 0.0248(2) 0.0305(2) 0.0779(3) 0.00189(18) -0.01653(17) -0.00117(13)
Cl02 0.0774(14) 0.0285(9) 0.0794(15) 0.000 -0.0359(12) 0.000
N003 0.0249(19) 0.029(2) 0.085(4) -0.005(2) -0.016(2) -0.0003(17)
N004 0.025(2) 0.041(2) 0.079(3) 0.005(2) -0.012(2) -0.0022(18)
N005 0.036(2) 0.038(2) 0.073(3) -0.005(2) -0.025(2) -0.0012(18)
N006 0.031(3) 0.051(4) 0.065(5) 0.000 -0.009(3) 0.000
C007 0.023(2) 0.046(3) 0.076(4) 0.006(3) -0.009(2) -0.002(2)
C008 0.022(2) 0.048(3) 0.084(4) 0.009(3) -0.008(3) -0.005(2)
C009 0.054(5) 0.033(4) 0.091(7) 0.000 -0.037(5) 0.000
C00A 0.025(2) 0.035(3) 0.083(4) -0.002(3) -0.014(3) 0.000(2)
C00B 0.024(2) 0.035(3) 0.090(5) 0.006(3) -0.010(3) -0.003(2)
C00C 0.034(4) 0.050(4) 0.077(6) 0.000 -0.024(4) 0.000
C00D 0.036(3) 0.045(3) 0.077(4) -0.003(3) -0.025(3) 0.001(2)
C00E 0.027(2) 0.080(4) 0.046(3) 0.012(3) -0.002(2) -0.009(2)
C00F 0.025(2) 0.039(3) 0.084(4) -0.005(3) -0.018(3) -0.001(2)
C00G 0.028(3) 0.039(3) 0.104(5) -0.012(3) -0.012(3) 0.001(2)
C00H 0.021(2) 0.055(3) 0.076(4) 0.014(3) -0.006(2) -0.004(2)
C00I 0.046(4) 0.052(5) 0.067(6) 0.000 -0.023(4) 0.000
C00J 0.032(3) 0.049(3) 0.085(5) 0.024(3) -0.002(3) -0.004(2)
C00K 0.022(2) 0.048(3) 0.075(4) 0.004(3) -0.010(2) -0.001(2)
C00L 0.045(3) 0.045(3) 0.098(5) -0.008(3) -0.030(3) 0.008(3)
C00M 0.024(2) 0.037(3) 0.095(5) 0.005(3) -0.007(3) -0.003(2)
C00N 0.050(5) 0.030(4) 0.087(7) 0.000 -0.029(5) 0.000
C00O 0.055(6) 0.082(7) 0.077(7) 0.000 -0.042(5) 0.000
C00P 0.046(5) 0.048(5) 0.090(7) 0.000 -0.028(5) 0.000
C00Q 0.038(3) 0.040(3) 0.105(5) -0.014(3) -0.024(3) 0.005(2)
C00R 0.028(2) 0.057(3) 0.059(4) 0.012(3) -0.001(2) -0.004(2)
C00S 0.073(6) 0.038(4) 0.081(7) 0.000 -0.043(6) 0.000
C00T 0.030(3) 0.032(3) 0.105(5) -0.002(3) -0.011(3) -0.004(2)
C00U 0.029(3) 0.067(4) 0.062(4) 0.021(3) 0.003(2) -0.003(3)
C00V 0.033(3) 0.039(3) 0.103(5) 0.015(3) -0.001(3) -0.005(2)
C00W 0.063(6) 0.074(7) 0.091(8) 0.000 -0.017(6) 0.000
C00X 0.033(3) 0.080(5) 0.087(5) 0.003(4) 0.012(3) -0.012(3)
C00Y 0.076(7) 0.055(5) 0.086(7) 0.000 -0.037(6) 0.000
C00Z 0.032(3) 0.112(6) 0.056(4) 0.034(4) 0.001(3) -0.002(3)
C010 0.048(4) 0.119(7) 0.062(4) 0.032(4) 0.010(3) -0.003(4)
C011 0.050(4) 0.109(6) 0.079(5) 0.011(5) 0.027(4) -0.017(4)
C012 0.030(3) 0.120(7) 0.123(7) -0.035(6) 0.024(4) -0.024(4)
C013 0.044(5) 0.184(15) 0.076(8) 0.000 -0.023(5) 0.000
C014 0.068(5) 0.198(12) 0.062(5) 0.052(6) 0.011(4) 0.010(6)

loop_
_atom_type_symbol
_atom_type_description
_atom_type_scat_dispersion_real
_atom_type_scat_dispersion_imag
_atom_type_scat_source
C C 0.0181 0.0091 'International Tables Vol C Tables 4.2.6.8 and 6.1.1.4'
H H 0.0000 0.0000 'International Tables Vol C Tables 4.2.6.8 and 6.1.1.4'
Cl Cl 0.3639 0.7018 'International Tables Vol C Tables 4.2.6.8 and 6.1.1.4'
N N 0.0311 0.0180 'International Tables Vol C Tables 4.2.6.8 and 6.1.1.4'
Pd Pd 0.1215 3.9337 'International Tables Vol C Tables 4.2.6.8 and 6.1.1.4'

loop_
_geom_angle_atom_site_label_1
_geom_angle_atom_site_label_2
_geom_angle_atom_site_label_3
_geom_angle
_geom_angle_site_symmetry_1
_geom_angle_site_symmetry_3
_geom_angle_publ_flag
N003 Pd01 Cl02 103.45(13) . . ?
N004 Pd01 Cl02 175.90(16) . . ?
N004 Pd01 N003 80.37(19) . . ?
C00K Pd01 Cl02 87.94(17) . . ?
C00K Pd01 N003 168.6(2) . . ?
C00K Pd01 N004 88.3(2) . . ?
Pd01 Cl02 Pd01 108.71(9) 7_575 . ?
C00A N003 Pd01 146.7(4) . . ?
C00A N003 C00B 105.9(5) . . ?
C00B N003 Pd01 107.3(4) . . ?
C008 N004 Pd01 133.6(4) . . ?
C00M N004 Pd01 116.1(4) . . ?
C00M N004 C008 110.2(5) . . ?
C00F N005 C00D 110.6(5) . . ?
C007 N006 C007 109.5(7) . 7_575 ?
N006 C007 C00H 122.1(5) . . ?
N006 C007 C00K 107.7(5) . . ?
C00K C007 C00H 130.2(6) . . ?
N004 C008 C00J 106.1(5) . . ?
C00H C008 N004 123.1(5) . . ?
C00H C008 C00J 130.8(6) . . ?
C00S C009 C00N 123.0(8) . . ?
N003 C00A C00F 128.4(5) . . ?
N003 C00A C00G 109.9(6) . . ?
C00G C00A C00F 121.6(6) . . ?
N003 C00B C00M 118.7(5) . . ?
N003 C00B C00T 111.1(6) . . ?
C00T C00B C00M 130.1(5) . . ?
C00D C00C C00D 134.8(8) . 7_575 ?
C00D C00C C00I 112.6(4) . . ?
C00D C00C C00I 112.6(4) 7_575 . ?
N005 C00D C00L 104.7(5) . . ?
C00C C00D N005 130.2(6) . . ?
C00C C00D C00L 125.1(6) . . ?
N005 C00F C00A 128.6(5) . . ?
N005 C00F C00Q 106.4(5) . . ?
C00Q C00F C00A 125.0(5) . . ?
C00T C00G C00A 106.8(6) . . ?
C007 C00H C00R 117.8(5) . . ?
C008 C00H C007 119.9(6) . . ?
C008 C00H C00R 122.2(5) . . ?
C00N C00I C00C 121.7(9) . . ?
C00O C00I C00C 118.3(7) . . ?
C00O C00I C00N 120.0(9) . . ?
C00V C00J C008 107.8(6) . . ?
C007 C00K Pd01 124.7(4) . . ?
C00K C00K Pd01 127.70(16) 7_575 . ?
C00K C00K C007 107.5(3) 7_575 . ?
C00Q C00L C00D 109.5(6) . . ?
N004 C00M C00B 117.5(5) . . ?
N004 C00M C00V 108.2(6) . . ?
C00B C00M C00V 134.2(5) . . ?
C009 C00N C00I 118.6(10) . . ?
C009 C00N C00P 121.8(8) . . ?
C00I C00N C00P 119.6(8) . . ?
C00I C00O C013 121.1(9) . . ?
C00W C00O C00I 118.7(9) . . ?
C00W C00O C013 120.2(11) . . ?
C00L C00Q C00F 108.8(5) . . ?
C00U C00R C00H 121.1(5) . . ?
C00X C00R C00H 119.3(5) . . ?
C00X C00R C00U 119.4(6) . . ?
C009 C00S C00W 116.4(9) . . ?
C009 C00S C00Y 121.1(9) . . ?
C00W C00S C00Y 122.6(11) . . ?
C00G C00T C00B 106.2(5) . . ?
C00R C00U C00E 121.6(5) . . ?
C00Z C00U C00E 119.4(5) . . ?
C00Z C00U C00R 119.0(5) . . ?
C00J C00V C00M 107.6(5) . . ?
C00O C00W C00S 123.4(12) . . ?
C00R C00X C012 120.2(7) . . ?
C011 C00X C00R 119.3(6) . . ?
C011 C00X C012 120.4(6) . . ?
C010 C00Z C00U 121.5(6) . . ?
C00Z C010 C011 118.7(7) . . ?
C00Z C010 C014 119.7(6) . . ?
C011 C010 C014 121.5(6) . . ?
C00X C011 C010 122.1(6) . . ?

loop_
_geom_bond_atom_site_label_1
_geom_bond_atom_site_label_2
_geom_bond_distance
_geom_bond_site_symmetry_2
_geom_bond_publ_flag
Pd01 Cl02 2.3229(13) . ?
Pd01 N003 2.192(4) . ?
Pd01 N004 1.979(5) . ?
Pd01 C00K 1.958(6) . ?
N003 C00A 1.355(8) . ?
N003 C00B 1.367(7) . ?
N004 C008 1.375(8) . ?
N004 C00M 1.334(7) . ?
N005 C00D 1.407(8) . ?
N005 C00F 1.365(7) . ?
N006 C007 1.371(7) . ?
N006 C007 1.371(7) 7_575 ?
C007 C00H 1.424(8) . ?
C007 C00K 1.423(8) . ?
C008 C00H 1.365(9) . ?
C008 C00J 1.448(8) . ?
C009 C00N 1.389(13) . ?
C009 C00S 1.375(14) . ?
C00A C00F 1.433(8) . ?
C00A C00G 1.417(8) . ?
C00B C00M 1.423(9) . ?
C00B C00T 1.393(8) . ?
C00C C00D 1.400(7) . ?
C00C C00D 1.400(7) 7_575 ?
C00C C00I 1.494(12) . ?
C00D C00L 1.411(8) . ?
C00E C00U 1.506(7) . ?
C00F C00Q 1.409(9) . ?
C00G C00T 1.375(9) . ?
C00H C00R 1.487(8) . ?
C00I C00N 1.397(11) . ?
C00I C00O 1.391(15) . ?
C00J C00V 1.346(9) . ?
C00K C00K 1.381(11) 7_575 ?
C00L C00Q 1.354(9) . ?
C00M C00V 1.433(8) . ?
C00N C00P 1.504(14) . ?
C00O C00W 1.376(15) . ?
C00O C013 1.530(12) . ?
C00R C00U 1.413(7) . ?
C00R C00X 1.402(8) . ?
C00S C00W 1.387(13) . ?
C00S C00Y 1.501(13) . ?
C00U C00Z 1.391(9) . ?
C00X C011 1.371(10) . ?
C00X C012 1.526(9) . ?
C00Z C010 1.375(9) . ?
C010 C011 1.384(10) . ?
C010 C014 1.511(11) . ?
